data_7132217
loop_
_publ_author_name
'Garg, Richa'
'Anjum, Farhan'
'Salam, Abdul'
'Kaushik, Kush'
'Sharma, Shagun'
'Sahrawat, Udisha'
'Yadav, Aditya'
'Nandi, Chayan Kanti'

_publ_section_title
;
 Tracking Super Resolved Structure of Mitochondria using Red Emissive
 Carbon Nanodots as Fluorescent Biomarker
;
_journal_name_full 'Chemical Communications'
_journal_paper_doi 10.1039/D3CC03390B
_journal_year 2023
_chemical_formula_moiety 'C28 H26 N2 P, Br'
_chemical_formula_sum 'C28 H26 Br N2 P'
_chemical_formula_weight 501.39
_space_group_crystal_system triclinic
_space_group_IT_number 2
_space_group_name_Hall '-P 1'
_space_group_name_H-M_alt 'P -1'
_atom_sites_solution_hydrogens geom
_atom_sites_solution_primary dual
_audit_creation_date 2023-09-27
_audit_creation_method
;
Olex2 1.5-ac5-024
(compiled 2022.04.12 svn.rca3783a0 for Rigaku Oxford Diffraction, GUI svn.r6498)
;
_audit_update_record
;
2023-09-30 deposited with the CCDC.	2023-10-17 downloaded from the CCDC.
;
_cell_angle_alpha 99.442(5)
_cell_angle_beta 104.072(5)
_cell_angle_gamma 91.385(5)
_cell_formula_units_Z 2
_cell_length_a 9.3394(5)
_cell_length_b 11.3297(7)
_cell_length_c 13.5356(8)
_cell_measurement_reflns_used 4253
_cell_measurement_temperature 293(2)
_cell_measurement_theta_max 66.2080
_cell_measurement_theta_min 3.4020
_cell_volume 1367.36(14)
_computing_cell_refinement 'CrysAlisPro 1.171.42.49 (Rigaku OD, 2022)'
_computing_data_collection 'CrysAlisPro 1.171.42.49 (Rigaku OD, 2022)'
_computing_data_reduction 'CrysAlisPro 1.171.42.49 (Rigaku OD, 2022)'
_computing_molecular_graphics 'Olex2 1.5-ac5-024 (Dolomanov et al., 2009)'
_computing_publication_material 'Olex2 1.5-ac5-024 (Dolomanov et al., 2009)'
_computing_structure_refinement 'SHELXL 2018/1 (Sheldrick, 2015)'
_computing_structure_solution 'SHELXD  (Sheldrick, 2008)'
_diffrn_ambient_temperature 293(2)
_diffrn_detector 'CCD plate'
_diffrn_detector_area_resol_mean 15.9974
_diffrn_detector_type Eos
_diffrn_measured_fraction_theta_full 0.988
_diffrn_measured_fraction_theta_max 0.988
_diffrn_measurement_details
;
List of Runs (angles in degrees, time in seconds):

  # Type    Start    End  Width  t~exp~   \w     \q     \k     \f   Frames
#--------------------------------------------------------------------------
  1  \w      0.00 102.00   1.00    1.00    --   24.78  57.00 -90.00  102
  2  \w     60.00  91.00   1.00    1.00    --   24.78 178.00 150.00   31
  3  \w    -15.00  82.00   1.00    1.00    --   24.78  77.00 150.00   97
  4  \w     37.00  89.00   1.00    1.00    --   24.78  57.00  30.00   52
  5  \w      2.00  36.00   1.00    1.00    --   24.78  57.00  30.00   34
  6  \w     68.00 105.00   1.00    1.00    --   24.78 178.00  60.00   37
  7  \w    100.00 146.00   1.00    1.00    --   66.39 111.00   0.00   46
  8  \w    126.00 152.00   1.00    1.00    --   66.39 111.00 120.00   26
  9  \w    -15.00 106.00   1.00    1.00    --   66.39 -37.00-120.00  121
 10  \w    124.00 149.00   1.00    1.00    --   66.39 111.00  60.00   25
 11  \w     39.00 101.00   1.00    1.00    --   66.39-111.00-120.00   62
 12  \w     15.00 102.00   1.00    1.00    --   66.39-111.00  60.00   87
 13  \w    -23.00 157.00   1.00    1.00    --   66.39 -12.00  30.00  180
 14  \w     -6.00 105.00   1.00    1.00    --   66.39 -63.00  60.00  111
 15  \w     51.00  77.00   1.00    1.00    --   66.39  63.00-150.00   26
 16  \w     95.00 120.00   1.00    1.00    --   66.39  63.00-150.00   25
 17  \w     47.00  91.00   1.00    1.00    --  108.00 -21.00-120.00   44
 18  \w     74.00  99.00   1.00    1.00    --  108.00-104.00 -30.00   25
 19  \w     54.00  80.00   1.00    1.00    --  108.00 -54.00  90.00   26
 20  \w     84.00 110.00   1.00    1.00    --  108.00 -77.00-120.00   26
 21  \w    102.00 177.00   1.00    1.00    --  108.00 104.00-150.00   75
 22  \w     32.00  74.00   1.00    1.00    --  108.00 -65.00 -60.00   42
 23  \w    144.00 177.00   1.00    1.00    --  108.00 104.00-120.00   33
 24  \w    136.00 177.00   1.00    1.00    --  108.00 104.00   0.00   41
 25  \w     68.00 137.00   1.00    1.00    --  108.00  54.00 -60.00   69
 26  \w     21.00  46.00   1.00    1.00    --  108.00-104.00 -30.00   25
 27  \w    142.00 168.00   1.00    1.00    --  108.00 138.00   0.00   26
 28  \w    101.00 153.00   1.00    1.00    --  108.00 104.00 -30.00   52
 29  \w     28.00  86.00   1.00    1.00    --  108.00-104.00-180.00   58
 30  \w     62.00 135.00   1.00    1.00    --  108.00  43.00 150.00   73
 31  \w     92.00 120.00   1.00    1.00    --  108.00 138.00   0.00   28
 32  \w     29.00  91.00   1.00    1.00    --  108.00 -89.00   0.00   62
 33  \w    108.00 152.00   1.00    1.00    --  108.00  54.00 -90.00   44
 34  \w    104.00 177.00   1.00    1.00    --  108.00 104.00 -60.00   73
 35  \w    128.00 178.00   1.00    1.00    --  108.00 138.00  60.00   50
 36  \w     23.00 104.00   1.00    1.00    --  108.00-104.00  60.00   81
 37  \w     87.00 112.00   1.00    1.00    --  108.00 138.00  60.00   25
 38  \w     82.00 107.00   1.00    1.00    --  108.00-104.00  90.00   25
 39  \w     78.00 105.00   1.00    1.00    --  108.00  54.00 -90.00   27
 40  \w     87.00 157.00   1.00    1.00    --  108.00  65.00-120.00   70
 41  \w    101.00 133.00   1.00    1.00    --  108.00 104.00-180.00   32
 42  \w     47.00  74.00   1.00    1.00    --  108.00 -77.00 120.00   27
 43  \w     98.00 124.00   1.00    1.00    --  108.00 -77.00 120.00   26
 44  \w     85.00 110.00   1.00    1.00    --  108.00-104.00 150.00   25
 45  \w     24.00  60.00   1.00    1.00    --  108.00-104.00  90.00   36
 46  \w     42.00  79.00   1.00    1.00    --  108.00 -77.00-120.00   37
 47  \w    112.00 173.00   1.00    1.00    --  108.00  77.00 150.00   61
 48  \w    139.00 165.00   1.00    1.00    --  108.00 -21.00-120.00   26
 49  \w     90.00 159.00   1.00    1.00    --  108.00  65.00   0.00   69
 50  \w     28.00  56.00   1.00    1.00    --  108.00-104.00-120.00   28
 51  \w     87.00 112.00   1.00    1.00    --  108.00-112.00 151.78   25
 52  \w     66.00 110.00   1.00    1.00    --  108.00-112.00 -43.13   44
;
_diffrn_measurement_device 'four-circle diffractometer'
_diffrn_measurement_device_type 'SuperNova, Dual, Cu at home/near, Eos'
_diffrn_measurement_method '\w scans'
_diffrn_orient_matrix_type 'CrysAlisPro convention (1999,Acta A55,543-557)'
_diffrn_orient_matrix_UB_11 -0.0414238000
_diffrn_orient_matrix_UB_12 -0.1353079000
_diffrn_orient_matrix_UB_13 -0.0146549000
_diffrn_orient_matrix_UB_21 0.1248737000
_diffrn_orient_matrix_UB_22 -0.0095070000
_diffrn_orient_matrix_UB_23 0.0959309000
_diffrn_orient_matrix_UB_31 -0.1083522000
_diffrn_orient_matrix_UB_32 0.0262242000
_diffrn_orient_matrix_UB_33 0.0691847000
_diffrn_radiation_monochromator mirror
_diffrn_radiation_probe x-ray
_diffrn_radiation_type 'Cu K\a'
_diffrn_radiation_wavelength 1.54184
_diffrn_reflns_av_R_equivalents 0.0322
_diffrn_reflns_av_unetI/netI 0.0345
_diffrn_reflns_Laue_measured_fraction_full 0.988
_diffrn_reflns_Laue_measured_fraction_max 0.988
_diffrn_reflns_limit_h_max 10
_diffrn_reflns_limit_h_min -11
_diffrn_reflns_limit_k_max 13
_diffrn_reflns_limit_k_min -13
_diffrn_reflns_limit_l_max 16
_diffrn_reflns_limit_l_min -15
_diffrn_reflns_number 9585
_diffrn_reflns_point_group_measured_fraction_full 0.988
_diffrn_reflns_point_group_measured_fraction_max 0.988
_diffrn_reflns_theta_full 66.344
_diffrn_reflns_theta_max 66.344
_diffrn_reflns_theta_min 3.419
_diffrn_source 'micro-focus sealed X-ray tube'
_diffrn_source_type 'SuperNova (Cu) X-ray Source'
_exptl_absorpt_coefficient_mu 2.715
_exptl_absorpt_correction_T_max 1.00000
_exptl_absorpt_correction_T_min 0.67380
_exptl_absorpt_correction_type multi-scan
_exptl_absorpt_process_details
;
CrysAlisPro 1.171.42.49 (Rigaku Oxford Diffraction, 2022)
Empirical absorption correction using spherical harmonics,
implemented in SCALE3 ABSPACK scaling algorithm.
;
_exptl_crystal_colour Whitish
_exptl_crystal_density_diffrn 1.218
_exptl_crystal_density_method 'not measured'
_exptl_crystal_description triclinic
_exptl_crystal_F_000 516
_exptl_crystal_size_max 0.419
_exptl_crystal_size_mid 0.264
_exptl_crystal_size_min 0.182
_refine_diff_density_max 1.088
_refine_diff_density_min -1.798
_refine_diff_density_rms 0.108
_refine_ls_extinction_method none
_refine_ls_goodness_of_fit_ref 1.060
_refine_ls_hydrogen_treatment constr
_refine_ls_matrix_type full
_refine_ls_number_parameters 289
_refine_ls_number_reflns 4743
_refine_ls_number_restraints 0
_refine_ls_restrained_S_all 1.060
_refine_ls_R_factor_all 0.0850
_refine_ls_R_factor_gt 0.0737
_refine_ls_shift/su_max 0.000
_refine_ls_shift/su_mean 0.000
_refine_ls_structure_factor_coef Fsqd
_refine_ls_weighting_details 'w=1/[\s^2^(Fo^2^)+(0.1343P)^2^+3.4007P] where P=(Fo^2^+2Fc^2^)/3'
_refine_ls_weighting_scheme calc
_refine_ls_wR_factor_gt 0.2253
_refine_ls_wR_factor_ref 0.2422
_reflns_Friedel_coverage 0.000
_reflns_number_gt 3944
_reflns_number_total 4743
_reflns_threshold_expression 'I > 2\s(I)'
_cod_data_source_file d3cc03390b2.cif
_cod_data_source_block tpp_1_rt_cu
_cod_original_cell_volume 1367.35(15)
_cod_database_code 7132217
_shelx_shelxl_version_number 2018/1
_chemical_oxdiff_formula 'C56  H52  Br4  N4  O4  P2  '
_shelx_space_group_comment
;
The symmetry employed for this shelxl refinement is uniquely defined
by the following loop, which should always be used as a source of
symmetry information in preference to the above space-group names.
They are only intended as comments.
;
_olex2_refinement_description
;
1. Fixed Uiso
 At 1.2 times of:
  All C(H) groups, All C(H,H) groups, All N(H) groups
2.a Secondary CH2 refined with riding coordinates:
 C9(H9A,H9B), C10(H10A,H10B), C8(H8A,H8B)
2.b Aromatic/amide H refined with riding coordinates:
 N1(H1), C16(H16), C18(H18), C22(H22), C2(H2), C24(H24), C3(H3), C4(H4),
 C28(H28), C15(H15), C20(H20), C26(H26), C19(H19), C12(H12), C5(H5), C14(H14),
 C25(H25), C27(H27), C21(H21), C13(H13)
;
_smtbx_masks_void_probe_radius 1.2
_smtbx_masks_void_truncation_radius 1.2
_olex2_date_sample_data_collection 2022-05-31
_olex2_submission_special_instructions 'No special instructions were received'
_oxdiff_exptl_absorpt_empirical_details
;
Empirical correction (ABSPACK) includes:
- Absorption correction using spherical harmonics
- Frame scaling
;
_oxdiff_exptl_absorpt_empirical_full_max 1.590
_oxdiff_exptl_absorpt_empirical_full_min 0.693

loop_
_space_group_symop_operation_xyz
'x, y, z'
'-x, -y, -z'

loop_
_atom_site_label
_atom_site_type_symbol
_atom_site_fract_x
_atom_site_fract_y
_atom_site_fract_z
_atom_site_U_iso_or_equiv
_atom_site_adp_type
_atom_site_occupancy
_atom_site_site_symmetry_order
_atom_site_calc_flag
_atom_site_refinement_flags_posn
_atom_site_refinement_flags_adp
_atom_site_refinement_flags_occupancy
_atom_site_disorder_assembly
_atom_site_disorder_group
P1 P -0.36341(13) 0.56913(10) 0.31186(8) 0.0340(3) Uani 1 1 d . . . . .
N1 N -0.2768(4) 0.8538(4) -0.0479(3) 0.0405(9) Uani 1 1 d . . . . .
H1 H -0.182093 0.863046 -0.035442 0.049 Uiso 1 1 calc R U . . .
N2 N -0.4951(4) 0.7911(4) -0.0416(3) 0.0424(9) Uani 1 1 d . . . . .
C1 C -0.3769(5) 0.9152(4) -0.1118(4) 0.0390(10) Uani 1 1 d . . . . .
C9 C -0.3691(6) 0.6696(5) 0.1345(4) 0.0430(11) Uani 1 1 d . . . . .
H9A H -0.464017 0.628709 0.097266 0.052 Uiso 1 1 calc R U . . .
H9B H -0.387132 0.744936 0.173771 0.052 Uiso 1 1 calc R U . . .
C6 C -0.5156(5) 0.8760(4) -0.1068(4) 0.0386(10) Uani 1 1 d . . . . .
C17 C -0.3619(5) 0.7082(4) 0.3971(4) 0.0375(10) Uani 1 1 d . . . . .
C7 C -0.3506(5) 0.7788(5) -0.0090(4) 0.0400(10) Uani 1 1 d . . . . .
C11 C -0.5496(5) 0.5039(5) 0.2676(4) 0.0404(10) Uani 1 1 d . . . . .
C23 C -0.2517(5) 0.4680(4) 0.3811(3) 0.0360(9) Uani 1 1 d . . . . .
C16 C -0.5847(6) 0.3901(5) 0.2862(4) 0.0462(11) Uani 1 1 d . . . . .
H16 H -0.510274 0.347124 0.319939 0.055 Uiso 1 1 calc R U . . .
C10 C -0.2848(6) 0.5930(5) 0.2076(4) 0.0398(10) Uani 1 1 d . . . . .
H10A H -0.185552 0.630116 0.236972 0.048 Uiso 1 1 calc R U . . .
H10B H -0.276039 0.515460 0.167606 0.048 Uiso 1 1 calc R U . . .
C18 C -0.4681(6) 0.7277(5) 0.4528(5) 0.0511(13) Uani 1 1 d . . . . .
H18 H -0.547396 0.671576 0.441203 0.061 Uiso 1 1 calc R U . . .
C22 C -0.2460(6) 0.7948(5) 0.4129(4) 0.0452(11) Uani 1 1 d . . . . .
H22 H -0.176435 0.784164 0.373921 0.054 Uiso 1 1 calc R U . . .
C2 C -0.3596(6) 0.9988(5) -0.1737(4) 0.0465(12) Uani 1 1 d . . . . .
H2 H -0.266721 1.026234 -0.177490 0.056 Uiso 1 1 calc R U . . .
C24 C -0.1986(6) 0.3705(5) 0.3271(4) 0.0497(12) Uani 1 1 d . . . . .
H24 H -0.210572 0.363065 0.256043 0.060 Uiso 1 1 calc R U . . .
C3 C -0.4869(7) 1.0383(5) -0.2285(4) 0.0520(13) Uani 1 1 d . . . . .
H3 H -0.479713 1.093111 -0.271566 0.062 Uiso 1 1 calc R U . . .
C4 C -0.6270(6) 0.9998(5) -0.2225(4) 0.0537(13) Uani 1 1 d . . . . .
H4 H -0.710071 1.030162 -0.260885 0.064 Uiso 1 1 calc R U . . .
C28 C -0.2289(6) 0.4804(5) 0.4879(4) 0.0471(12) Uani 1 1 d . . . . .
H28 H -0.261350 0.546664 0.524624 0.057 Uiso 1 1 calc R U . . .
C15 C -0.7289(7) 0.3410(5) 0.2549(5) 0.0572(14) Uani 1 1 d . . . . .
H15 H -0.751766 0.266226 0.269062 0.069 Uiso 1 1 calc R U . . .
C20 C -0.3414(8) 0.9143(5) 0.5428(5) 0.0592(15) Uani 1 1 d . . . . .
H20 H -0.334373 0.983311 0.592083 0.071 Uiso 1 1 calc R U . . .
C26 C -0.1121(6) 0.2964(6) 0.4851(5) 0.0588(15) Uani 1 1 d . . . . .
H26 H -0.069135 0.236704 0.519877 0.071 Uiso 1 1 calc R U . . .
C19 C -0.4556(8) 0.8308(6) 0.5256(5) 0.0636(16) Uani 1 1 d . . . . .
H19 H -0.526531 0.843259 0.563380 0.076 Uiso 1 1 calc R U . . .
C12 C -0.6625(6) 0.5673(6) 0.2167(4) 0.0529(13) Uani 1 1 d . . . . .
H12 H -0.641721 0.643827 0.205253 0.063 Uiso 1 1 calc R U . . .
C5 C -0.6452(6) 0.9181(5) -0.1612(4) 0.0475(12) Uani 1 1 d . . . . .
H5 H -0.738176 0.892393 -0.156273 0.057 Uiso 1 1 calc R U . . .
C14 C -0.8389(6) 0.4040(7) 0.2023(5) 0.0616(16) Uani 1 1 d . . . . .
H14 H -0.935648 0.370528 0.179828 0.074 Uiso 1 1 calc R U . . .
C25 C -0.1280(7) 0.2845(6) 0.3795(5) 0.0593(15) Uani 1 1 d . . . . .
H25 H -0.091588 0.219334 0.344134 0.071 Uiso 1 1 calc R U . . .
C8 C -0.2822(6) 0.6938(5) 0.0587(4) 0.0486(12) Uani 1 1 d . . . . .
H8A H -0.183447 0.726088 0.096775 0.058 Uiso 1 1 calc R U . . .
H8B H -0.272701 0.618506 0.015590 0.058 Uiso 1 1 calc R U . . .
C27 C -0.1583(6) 0.3943(6) 0.5391(4) 0.0560(14) Uani 1 1 d . . . . .
H27 H -0.142129 0.402933 0.610561 0.067 Uiso 1 1 calc R U . . .
C21 C -0.2355(7) 0.8963(5) 0.4868(5) 0.0562(14) Uani 1 1 d . . . . .
H21 H -0.156698 0.953116 0.499091 0.067 Uiso 1 1 calc R U . . .
C13 C -0.8060(6) 0.5154(7) 0.1832(5) 0.0632(17) Uani 1 1 d . . . . .
H13 H -0.880635 0.556674 0.147478 0.076 Uiso 1 1 calc R U . . .
Br1 Br 0.04408(10) 0.84821(9) 0.27322(6) 0.0904(3) Uani 1 1 d . . . . .

loop_
_atom_site_aniso_label
_atom_site_aniso_U_11
_atom_site_aniso_U_22
_atom_site_aniso_U_33
_atom_site_aniso_U_23
_atom_site_aniso_U_13
_atom_site_aniso_U_12
P1 0.0370(6) 0.0376(6) 0.0285(6) 0.0078(4) 0.0090(4) 0.0057(5)
N1 0.035(2) 0.053(2) 0.036(2) 0.0135(18) 0.0105(16) 0.0075(17)
N2 0.037(2) 0.051(2) 0.042(2) 0.0168(19) 0.0092(17) 0.0013(17)
C1 0.039(2) 0.046(3) 0.032(2) 0.0055(19) 0.0094(19) 0.008(2)
C9 0.047(3) 0.052(3) 0.036(2) 0.017(2) 0.014(2) 0.009(2)
C6 0.041(3) 0.042(2) 0.033(2) 0.0087(19) 0.0085(19) 0.0008(19)
C17 0.041(2) 0.038(2) 0.034(2) 0.0079(19) 0.0080(19) 0.0073(19)
C7 0.044(3) 0.050(3) 0.029(2) 0.012(2) 0.0126(19) 0.008(2)
C11 0.036(2) 0.051(3) 0.031(2) 0.005(2) 0.0048(19) 0.000(2)
C23 0.035(2) 0.042(2) 0.031(2) 0.0112(18) 0.0048(18) 0.0037(18)
C16 0.047(3) 0.046(3) 0.042(3) 0.004(2) 0.008(2) -0.001(2)
C10 0.043(3) 0.046(3) 0.033(2) 0.009(2) 0.0133(19) 0.007(2)
C18 0.053(3) 0.050(3) 0.057(3) 0.005(2) 0.030(3) 0.003(2)
C22 0.037(2) 0.050(3) 0.049(3) 0.009(2) 0.010(2) 0.005(2)
C2 0.048(3) 0.050(3) 0.049(3) 0.014(2) 0.021(2) 0.002(2)
C24 0.055(3) 0.057(3) 0.036(3) 0.010(2) 0.008(2) 0.015(2)
C3 0.068(4) 0.048(3) 0.048(3) 0.020(2) 0.020(3) 0.015(3)
C4 0.053(3) 0.055(3) 0.050(3) 0.014(3) 0.002(2) 0.013(3)
C28 0.050(3) 0.060(3) 0.035(3) 0.011(2) 0.014(2) 0.016(2)
C15 0.057(3) 0.052(3) 0.057(3) -0.008(3) 0.017(3) -0.012(3)
C20 0.077(4) 0.046(3) 0.051(3) -0.001(2) 0.014(3) 0.012(3)
C26 0.043(3) 0.072(4) 0.062(4) 0.035(3) 0.001(3) 0.012(3)
C19 0.077(4) 0.061(4) 0.064(4) 0.008(3) 0.039(3) 0.018(3)
C12 0.049(3) 0.068(4) 0.047(3) 0.023(3) 0.012(2) 0.009(3)
C5 0.038(3) 0.052(3) 0.053(3) 0.014(2) 0.008(2) 0.006(2)
C14 0.039(3) 0.091(5) 0.044(3) -0.011(3) 0.005(2) -0.013(3)
C25 0.062(4) 0.056(3) 0.056(3) 0.011(3) 0.005(3) 0.025(3)
C8 0.047(3) 0.066(3) 0.040(3) 0.024(2) 0.016(2) 0.014(2)
C27 0.052(3) 0.083(4) 0.039(3) 0.030(3) 0.010(2) 0.015(3)
C21 0.054(3) 0.046(3) 0.060(3) 0.002(3) 0.002(3) -0.002(2)
C13 0.040(3) 0.107(5) 0.046(3) 0.023(3) 0.008(2) 0.016(3)
Br1 0.0897(6) 0.1138(7) 0.0674(5) 0.0191(5) 0.0201(4) -0.0243(5)

loop_
_atom_type_symbol
_atom_type_description
_atom_type_scat_dispersion_real
_atom_type_scat_dispersion_imag
_atom_type_scat_source
C C 0.0181 0.0091 'International Tables Vol C Tables 4.2.6.8 and 6.1.1.4'
H H 0.0000 0.0000 'International Tables Vol C Tables 4.2.6.8 and 6.1.1.4'
Br Br -0.6763 1.2805 'International Tables Vol C Tables 4.2.6.8 and 6.1.1.4'
N N 0.0311 0.0180 'International Tables Vol C Tables 4.2.6.8 and 6.1.1.4'
P P 0.2955 0.4335 'International Tables Vol C Tables 4.2.6.8 and 6.1.1.4'

loop_
_exptl_crystal_face_index_h
_exptl_crystal_face_index_k
_exptl_crystal_face_index_l
_exptl_crystal_face_perp_dist
0 -7 2 0.1116
-2 6 4 0.1052
2 -4 -7 0.1405
0 7 -1 0.0836
5 -1 -6 0.1590
0 2 7 0.1133
-1 -7 2 0.0968
-6 -2 1 0.1815
4 -6 0 0.1414
1 -6 5 0.1217
2 7 -3 0.0843
-6 1 1 0.1833
0 -7 -1 0.1268
-1 -3 -7 0.1276
0 4 7 0.1170
-2 1 8 0.1033
0 3 -8 0.1210
6 1 0 0.2005

loop_
_geom_angle_atom_site_label_1
_geom_angle_atom_site_label_2
_geom_angle_atom_site_label_3
_geom_angle
_geom_angle_site_symmetry_1
_geom_angle_site_symmetry_3
_geom_angle_publ_flag
C17 P1 C11 108.7(2) . . ?
C17 P1 C23 109.5(2) . . ?
C17 P1 C10 110.1(2) . . ?
C11 P1 C10 112.7(2) . . ?
C23 P1 C11 108.3(2) . . ?
C23 P1 C10 107.5(2) . . ?
C7 N1 C1 109.4(4) . . ?
C7 N2 C6 108.6(4) . . ?
N1 C1 C2 133.0(5) . . ?
C6 C1 N1 105.9(4) . . ?
C6 C1 C2 121.0(4) . . ?
C8 C9 C10 110.3(4) . . ?
C1 C6 N2 106.9(4) . . ?
C1 C6 C5 122.7(5) . . ?
C5 C6 N2 130.4(5) . . ?
C18 C17 P1 121.0(4) . . ?
C18 C17 C22 119.6(5) . . ?
C22 C17 P1 119.3(4) . . ?
N1 C7 N2 109.1(4) . . ?
N1 C7 C8 125.2(4) . . ?
N2 C7 C8 125.7(5) . . ?
C16 C11 P1 120.5(4) . . ?
C12 C11 P1 120.5(4) . . ?
C12 C11 C16 119.0(5) . . ?
C24 C23 P1 119.9(4) . . ?
C28 C23 P1 120.2(4) . . ?
C28 C23 C24 119.7(4) . . ?
C15 C16 C11 120.7(5) . . ?
C9 C10 P1 116.1(3) . . ?
C19 C18 C17 119.7(5) . . ?
C21 C22 C17 119.5(5) . . ?
C3 C2 C1 116.2(5) . . ?
C25 C24 C23 119.8(5) . . ?
C2 C3 C4 122.7(5) . . ?
C5 C4 C3 121.5(5) . . ?
C27 C28 C23 119.9(5) . . ?
C16 C15 C14 119.5(6) . . ?
C19 C20 C21 119.8(5) . . ?
C27 C26 C25 121.1(5) . . ?
C20 C19 C18 121.0(6) . . ?
C13 C12 C11 119.7(6) . . ?
C4 C5 C6 115.8(5) . . ?
C13 C14 C15 120.4(5) . . ?
C26 C25 C24 119.4(5) . . ?
C7 C8 C9 113.6(4) . . ?
C26 C27 C28 120.1(5) . . ?
C22 C21 C20 120.4(6) . . ?
C14 C13 C12 120.7(6) . . ?

loop_
_geom_bond_atom_site_label_1
_geom_bond_atom_site_label_2
_geom_bond_distance
_geom_bond_site_symmetry_2
_geom_bond_publ_flag
P1 C17 1.791(5) . ?
P1 C11 1.793(5) . ?
P1 C23 1.792(4) . ?
P1 C10 1.796(5) . ?
N1 C1 1.393(6) . ?
N1 C7 1.329(6) . ?
N2 C6 1.394(6) . ?
N2 C7 1.333(6) . ?
C1 C6 1.381(7) . ?
C1 C2 1.395(7) . ?
C9 C10 1.512(7) . ?
C9 C8 1.508(7) . ?
C6 C5 1.394(7) . ?
C17 C18 1.386(7) . ?
C17 C22 1.395(7) . ?
C7 C8 1.487(7) . ?
C11 C16 1.399(7) . ?
C11 C12 1.396(7) . ?
C23 C24 1.393(7) . ?
C23 C28 1.392(7) . ?
C16 C15 1.382(8) . ?
C18 C19 1.383(8) . ?
C22 C21 1.379(8) . ?
C2 C3 1.367(8) . ?
C24 C25 1.385(8) . ?
C3 C4 1.395(9) . ?
C4 C5 1.374(8) . ?
C28 C27 1.377(8) . ?
C15 C14 1.385(9) . ?
C20 C19 1.358(10) . ?
C20 C21 1.386(9) . ?
C26 C25 1.384(9) . ?
C26 C27 1.364(9) . ?
C12 C13 1.387(9) . ?
C14 C13 1.372(10) . ?

loop_
_exptl_oxdiff_crystal_face_indexfrac_h
_exptl_oxdiff_crystal_face_indexfrac_k
_exptl_oxdiff_crystal_face_indexfrac_l
_exptl_oxdiff_crystal_face_x
_exptl_oxdiff_crystal_face_y
_exptl_oxdiff_crystal_face_z
0.0036 -6.9990 2.0035 0.9175 0.2592 -0.0453
-2.0002 6.0016 3.9995 -0.7878 0.0768 0.6508
1.9976 -4.0038 -7.0011 0.5616 -0.3841 -0.8058
-0.0029 6.9997 -1.0033 -0.9323 -0.1632 0.1145
4.9989 -1.0002 -6.0039 0.0163 0.0578 -0.9832
0.0041 2.0054 7.0008 -0.3741 0.6530 0.5365
-0.9969 -6.9998 2.0041 0.9591 0.1343 0.0631
-6.0019 -2.0046 1.0046 0.5051 -0.6340 0.6672
4.0040 -5.9969 0.0003 0.6456 0.5570 -0.5911
1.0059 -5.9958 5.0032 0.6963 0.6626 0.0799
1.9968 6.9999 -3.0049 -0.9858 -0.1055 -0.2407
-6.0028 0.9956 1.0033 0.0992 -0.6628 0.7459
0.0015 -7.0012 -0.9972 0.9619 -0.0289 -0.2528
-1.0044 -3.0063 -6.9998 0.5510 -0.7683 -0.4543
0.0035 4.0055 6.9999 -0.6447 0.6339 0.5889
-1.9959 1.0043 8.0026 -0.1705 0.5089 0.7963
-0.0064 2.9942 -8.0032 -0.2876 -0.7970 -0.4745
6.0029 1.0052 -0.0039 -0.3846 0.7397 -0.6243

loop_
_smtbx_masks_void_nr
_smtbx_masks_void_average_x
_smtbx_masks_void_average_y
_smtbx_masks_void_average_z
_smtbx_masks_void_volume
_smtbx_masks_void_count_electrons
_smtbx_masks_void_content
1 0.000 0.230 0.000 184.5 73.9 ?
